data_4337834
loop_
_publ_author_name
'Niehaus, Oliver'
'Rodewald, Ute Ch'
'Abdala, Paula M.'
'Touzani, Rachid St'
'Fokwa, Boniface P. T.'
'Janka, Oliver'

_publ_section_title
;
 Synthesis and Theoretical Investigations of the Solid Solution
 CeRu1-xNixAl (x = 0.1-0.95) Showing Cerium Valence Fluctuations.
;
_journal_issue 5
_journal_name_full 'Inorganic chemistry'
_journal_page_first 2471
_journal_page_last 2480
_journal_paper_doi 10.1021/ic402414f
_journal_volume 53
_journal_year 2014
_chemical_formula_sum 'Al Ce Ni0.93 Ru0.07'
_chemical_formula_weight 228.78
_chemical_name_systematic
; 
 ? 
;
_space_group_IT_number 189
_symmetry_cell_setting hexagonal
_symmetry_space_group_name_Hall 'P -6 -2'
_symmetry_space_group_name_H-M 'P -6 2 m'
_atom_sites_solution_primary direct
_atom_sites_solution_secondary difmap
_audit_creation_method SHELXL-97
_cell_angle_alpha 90.00
_cell_angle_beta 90.00
_cell_angle_gamma 120.00
_cell_formula_units_Z 3
_cell_length_a 6.9805(3)
_cell_length_b 6.9805(3)
_cell_length_c 4.0231(2)
_cell_measurement_temperature 293(2)
_cell_volume 169.771(13)
_computing_cell_refinement 'IPDS package'
_computing_data_collection 'IPDS package'
_computing_data_reduction 'IPDS package'
_computing_structure_refinement 'SHELXL-97 (Sheldrick, 1997)'
_computing_structure_solution 'SHELXS-97 (Sheldrick, 1990)'
_diffrn_ambient_temperature 293(2)
_diffrn_measured_fraction_theta_full 0.995
_diffrn_measured_fraction_theta_max 0.995
_diffrn_measurement_device_type 'STOE IPDS-II'
_diffrn_measurement_method 'oscillation mode'
_diffrn_radiation_monochromator graphite
_diffrn_radiation_source 'fine-focus sealed tube'
_diffrn_radiation_type MoK\a
_diffrn_radiation_wavelength 0.71073
_diffrn_reflns_av_R_equivalents 0.0393
_diffrn_reflns_av_sigmaI/netI 0.0091
_diffrn_reflns_limit_h_max 11
_diffrn_reflns_limit_h_min -11
_diffrn_reflns_limit_k_max 11
_diffrn_reflns_limit_k_min -11
_diffrn_reflns_limit_l_max 6
_diffrn_reflns_limit_l_min -6
_diffrn_reflns_number 8694
_diffrn_reflns_theta_full 34.81
_diffrn_reflns_theta_max 34.81
_diffrn_reflns_theta_min 3.37
_exptl_absorpt_coefficient_mu 28.0
_exptl_absorpt_correction_T_max 0.430
_exptl_absorpt_correction_T_min 0.139
_exptl_absorpt_correction_type numerical
_exptl_crystal_colour silver
_exptl_crystal_density_diffrn 6.71
_exptl_crystal_density_method 'not measured'
_exptl_crystal_description needle
_exptl_crystal_F_000 300
_exptl_crystal_size_max 0.100
_exptl_crystal_size_mid 0.040
_exptl_crystal_size_min 0.020
_refine_diff_density_max 1.039
_refine_diff_density_min -0.725
_refine_diff_density_rms 0.161
_refine_ls_abs_structure_details 'Flack H D (1983), Acta Cryst. A39, 876-881'
_refine_ls_abs_structure_Flack 0.02(5)
_refine_ls_extinction_coef 0.0257(16)
_refine_ls_extinction_expression Fc^*^=kFc[1+0.001xFc^2^\l^3^/sin(2\q)]^-1/4^
_refine_ls_extinction_method SHELXL
_refine_ls_goodness_of_fit_ref 1.275
_refine_ls_matrix_type full
_refine_ls_number_parameters 15
_refine_ls_number_reflns 310
_refine_ls_number_restraints 0
_refine_ls_restrained_S_all 1.275
_refine_ls_R_factor_all 0.0121
_refine_ls_R_factor_gt 0.0121
_refine_ls_shift/su_max 0.000
_refine_ls_shift/su_mean 0.000
_refine_ls_structure_factor_coef Fsqd
_refine_ls_weighting_details 'calc w=1/[\s^2^(Fo^2^)+(0.0000P)^2^+0.9765P] where P=(Fo^2^+2Fc^2^)/3'
_refine_ls_weighting_scheme calc
_refine_ls_wR_factor_gt 0.0305
_refine_ls_wR_factor_ref 0.0305
_reflns_number_gt 310
_reflns_number_total 310
_reflns_threshold_expression >2sigma(I)
_cod_data_source_file ic402414f_si_002.cif
_cod_data_source_block CeRu0.1Ni0.9Al
_cod_original_sg_symbol_H-M P-62m
_cod_database_code 4337834

loop_
_symmetry_equiv_pos_as_xyz
'x, y, z'
'x, y, -z'
'y, x, z'
'y, x, -z'
'x-y, -y, -z'
'x-y, -y, z'
'-x, -x+y, z'
'-x, -x+y, -z'
'-y, x-y, z'
'-y, x-y, -z'
'-x+y, -x, -z'
'-x+y, -x, z'

loop_
_atom_site_label
_atom_site_type_symbol
_atom_site_fract_x
_atom_site_fract_y
_atom_site_fract_z
_atom_site_U_iso_or_equiv
_atom_site_adp_type
_atom_site_occupancy
_atom_site_symmetry_multiplicity
_atom_site_calc_flag
_atom_site_refinement_flags
Ce1 Ce 0.57858(5) 0.57858(5) 0.0000 0.00857(10) Uani 1 4 d S
Ni1 Ni 0.6667 0.3333 0.5000 0.0123(4) Uani 0.893(16) 6 d SP
Ru1 Ru 0.6667 0.3333 0.5000 0.0123(4) Uani 0.107(16) 6 d SP
Ni2 Ni 0.0000 0.0000 0.0000 0.0091(3) Uani 1 12 d S
Al1 Al 0.7692(4) 0.0000 0.5000 0.0092(3) Uani 1 4 d S

loop_
_atom_site_aniso_label
_atom_site_aniso_U_11
_atom_site_aniso_U_22
_atom_site_aniso_U_33
_atom_site_aniso_U_23
_atom_site_aniso_U_13
_atom_site_aniso_U_12
Ce1 0.00809(12) 0.00809(12) 0.00886(13) 0.000 0.000 0.00356(12)
Ni1 0.0121(4) 0.0121(4) 0.0126(5) 0.000 0.000 0.0060(2)
Ru1 0.0121(4) 0.0121(4) 0.0126(5) 0.000 0.000 0.0060(2)
Ni2 0.0103(4) 0.0103(4) 0.0068(5) 0.000 0.000 0.00514(18)
Al1 0.0093(6) 0.0097(7) 0.0088(7) 0.000 0.000 0.0049(4)

loop_
_atom_type_symbol
_atom_type_description
_atom_type_scat_dispersion_real
_atom_type_scat_dispersion_imag
_atom_type_scat_source
Ce Ce -0.2486 2.6331 'International Tables Vol C Tables 4.2.6.8 and 6.1.1.4'
Ni Ni 0.3393 1.1124 'International Tables Vol C Tables 4.2.6.8 and 6.1.1.4'
Ru Ru -1.2594 0.8363 'International Tables Vol C Tables 4.2.6.8 and 6.1.1.4'
Al Al 0.0645 0.0514 'International Tables Vol C Tables 4.2.6.8 and 6.1.1.4'

loop_
_geom_angle_atom_site_label_1
_geom_angle_atom_site_label_2
_geom_angle_atom_site_label_3
_geom_angle
_geom_angle_site_symmetry_1
_geom_angle_site_symmetry_3
Ru1 Ce1 Ru1 88.045(4) 3_554 1_554
Ru1 Ce1 Ni1 0.0 3_554 3_554
Ru1 Ce1 Ni1 88.045(4) 1_554 3_554
Ru1 Ce1 Ni1 88.045(4) 3_554 1_554
Ru1 Ce1 Ni1 0.0 1_554 1_554
Ni1 Ce1 Ni1 88.045(4) 3_554 1_554
Ru1 Ce1 Ru1 87.852(4) 3_554 3
Ru1 Ce1 Ru1 158.190(13) 1_554 3
Ni1 Ce1 Ru1 87.852(4) 3_554 3
Ni1 Ce1 Ru1 158.190(13) 1_554 3
Ru1 Ce1 Ni1 87.852(4) 3_554 3
Ru1 Ce1 Ni1 158.190(13) 1_554 3
Ni1 Ce1 Ni1 87.852(4) 3_554 3
Ni1 Ce1 Ni1 158.190(13) 1_554 3
Ru1 Ce1 Ni1 0.0 3 3
Ru1 Ce1 Ni1 158.190(13) 3_554 .
Ru1 Ce1 Ni1 87.852(5) 1_554 .
Ni1 Ce1 Ni1 158.190(13) 3_554 .
Ni1 Ce1 Ni1 87.852(5) 1_554 .
Ru1 Ce1 Ni1 88.046(4) 3 .
Ni1 Ce1 Ni1 88.046(4) 3 .
Ru1 Ce1 Ni2 100.905(7) 3_554 1_665
Ru1 Ce1 Ni2 100.905(6) 1_554 1_665
Ni1 Ce1 Ni2 100.905(7) 3_554 1_665
Ni1 Ce1 Ni2 100.905(6) 1_554 1_665
Ru1 Ce1 Ni2 100.905(6) 3 1_665
Ni1 Ce1 Ni2 100.905(6) 3 1_665
Ni1 Ce1 Ni2 100.905(6) . 1_665
Ru1 Ce1 Al1 53.965(15) 3_554 7_664
Ru1 Ce1 Al1 53.965(15) 1_554 7_664
Ni1 Ce1 Al1 53.965(15) 3_554 7_664
Ni1 Ce1 Al1 53.965(15) 1_554 7_664
Ru1 Ce1 Al1 107.27(2) 3 7_664
Ni1 Ce1 Al1 107.27(2) 3 7_664
Ni1 Ce1 Al1 107.27(2) . 7_664
Ni2 Ce1 Al1 140.36(3) 1_665 7_664
Ru1 Ce1 Al1 107.27(2) 3_554 7_665
Ru1 Ce1 Al1 107.27(2) 1_554 7_665
Ni1 Ce1 Al1 107.27(2) 3_554 7_665
Ni1 Ce1 Al1 107.27(2) 1_554 7_665
Ru1 Ce1 Al1 53.965(16) 3 7_665
Ni1 Ce1 Al1 53.965(16) 3 7_665
Ni1 Ce1 Al1 53.965(15) . 7_665
Ni2 Ce1 Al1 140.36(3) 1_665 7_665
Al1 Ce1 Al1 79.29(6) 7_664 7_665
Ru1 Ce1 Al1 148.46(4) 3_554 3_655
Ru1 Ce1 Al1 104.80(3) 1_554 3_655
Ni1 Ce1 Al1 148.46(4) 3_554 3_655
Ni1 Ce1 Al1 104.80(3) 1_554 3_655
Ru1 Ce1 Al1 89.62(2) 3 3_655
Ni1 Ce1 Al1 89.62(2) 3 3_655
Ni1 Ce1 Al1 52.88(4) . 3_655
Ni2 Ce1 Al1 48.89(3) 1_665 3_655
Al1 Ce1 Al1 154.33(4) 7_664 3_655
Al1 Ce1 Al1 96.39(4) 7_665 3_655
Al1 Ni1 Al1 120.0 . 3_655
Al1 Ni1 Al1 120.0 . 7_665
Al1 Ni1 Al1 120.0 3_655 7_665
Al1 Ni1 Ce1 67.72(3) . 7_655
Al1 Ni1 Ce1 136.046(2) 3_655 7_655
Al1 Ni1 Ce1 70.08(3) 7_665 7_655
Al1 Ni1 Ce1 70.08(3) . 5_666
Al1 Ni1 Ce1 67.72(3) 3_655 5_666
Al1 Ni1 Ce1 136.046(3) 7_665 5_666
Ce1 Ni1 Ce1 137.785(2) 7_655 5_666
Al1 Ni1 Ce1 70.08(3) . 5_665
Al1 Ni1 Ce1 67.72(3) 3_655 5_665
Al1 Ni1 Ce1 136.046(3) 7_665 5_665
Ce1 Ni1 Ce1 77.180(3) 7_655 5_665
Ce1 Ni1 Ce1 87.852(4) 5_666 5_665
Al1 Ni1 Ce1 67.72(3) . 7_656
Al1 Ni1 Ce1 136.046(3) 3_655 7_656
Al1 Ni1 Ce1 70.08(3) 7_665 7_656
Ce1 Ni1 Ce1 87.852(4) 7_655 7_656
Ce1 Ni1 Ce1 77.180(3) 5_666 7_656
Ce1 Ni1 Ce1 137.785(2) 5_665 7_656
Al1 Ni1 Ce1 136.046(3) . 1_556
Al1 Ni1 Ce1 70.08(3) 3_655 1_556
Al1 Ni1 Ce1 67.72(3) 7_665 1_556
Ce1 Ni1 Ce1 137.785(2) 7_655 1_556
Ce1 Ni1 Ce1 77.180(3) 5_666 1_556
Ce1 Ni1 Ce1 137.785(2) 5_665 1_556
Ce1 Ni1 Ce1 77.180(3) 7_656 1_556
Al1 Ni1 Ce1 136.046(2) . .
Al1 Ni1 Ce1 70.08(3) 3_655 .
Al1 Ni1 Ce1 67.72(3) 7_665 .
Ce1 Ni1 Ce1 77.180(3) 7_655 .
Ce1 Ni1 Ce1 137.785(2) 5_666 .
Ce1 Ni1 Ce1 77.180(4) 5_665 .
Ce1 Ni1 Ce1 137.785(2) 7_656 .
Ce1 Ni1 Ce1 87.852(5) 1_556 .
Al1 Ni2 Al1 143.57(4) 7_665 3_544
Al1 Ni2 Al1 143.57(4) 7_665 1_454
Al1 Ni2 Al1 65.55(7) 3_544 1_454
Al1 Ni2 Al1 65.55(7) 7_665 3_545
Al1 Ni2 Al1 102.62(9) 3_544 3_545
Al1 Ni2 Al1 143.57(4) 1_454 3_545
Al1 Ni2 Al1 65.55(7) 7_665 1_455
Al1 Ni2 Al1 143.57(4) 3_544 1_455
Al1 Ni2 Al1 102.62(9) 1_454 1_455
Al1 Ni2 Al1 65.55(7) 3_545 1_455
Al1 Ni2 Al1 102.62(9) 7_665 7_664
Al1 Ni2 Al1 65.55(7) 3_544 7_664
Al1 Ni2 Al1 65.55(7) 1_454 7_664
Al1 Ni2 Al1 143.57(4) 3_545 7_664
Al1 Ni2 Al1 143.57(4) 1_455 7_664
Al1 Ni2 Ce1 128.69(4) 7_665 1_445
Al1 Ni2 Ce1 71.787(18) 3_544 1_445
Al1 Ni2 Ce1 71.787(18) 1_454 1_445
Al1 Ni2 Ce1 71.787(18) 3_545 1_445
Al1 Ni2 Ce1 71.787(18) 1_455 1_445
Al1 Ni2 Ce1 128.69(4) 7_664 1_445
Al1 Ni2 Ce1 71.787(18) 7_665 7_655
Al1 Ni2 Ce1 71.787(18) 3_544 7_655
Al1 Ni2 Ce1 128.69(4) 1_454 7_655
Al1 Ni2 Ce1 71.787(18) 3_545 7_655
Al1 Ni2 Ce1 128.69(4) 1_455 7_655
Al1 Ni2 Ce1 71.787(18) 7_664 7_655
Ce1 Ni2 Ce1 120.0 1_445 7_655
Al1 Ni2 Ce1 71.787(18) 7_665 5_565
Al1 Ni2 Ce1 128.69(4) 3_544 5_565
Al1 Ni2 Ce1 71.787(18) 1_454 5_565
Al1 Ni2 Ce1 128.69(4) 3_545 5_565
Al1 Ni2 Ce1 71.787(18) 1_455 5_565
Al1 Ni2 Ce1 71.787(18) 7_664 5_565
Ce1 Ni2 Ce1 120.0 1_445 5_565
Ce1 Ni2 Ce1 120.0 7_655 5_565
Ni2 Al1 Ni2 102.62(9) 1_656 1_655
Ni2 Al1 Ru1 115.235(6) 1_656 3_545
Ni2 Al1 Ru1 115.235(7) 1_655 3_545
Ni2 Al1 Ni1 115.235(6) 1_656 3_545
Ni2 Al1 Ni1 115.235(7) 1_655 3_545
Ru1 Al1 Ni1 0.0 3_545 3_545
Ni2 Al1 Ni1 115.236(7) 1_656 .
Ni2 Al1 Ni1 115.236(7) 1_655 .
Ru1 Al1 Ni1 94.00(8) 3_545 .
Ni1 Al1 Ni1 94.00(8) 3_545 .
Ni2 Al1 Al1 57.22(3) 1_656 7_765
Ni2 Al1 Al1 57.22(3) 1_655 7_765
Ru1 Al1 Al1 163.00(4) 3_545 7_765
Ni1 Al1 Al1 163.00(4) 3_545 7_765
Ni1 Al1 Al1 103.00(4) . 7_765
Ni2 Al1 Al1 57.22(4) 1_656 3_645
Ni2 Al1 Al1 57.22(4) 1_655 3_645
Ru1 Al1 Al1 103.00(4) 3_545 3_645
Ni1 Al1 Al1 103.00(4) 3_545 3_645
Ni1 Al1 Al1 163.00(4) . 3_645
Al1 Al1 Al1 60.000(1) 7_765 3_645
Ni2 Al1 Ce1 168.33(7) 1_656 7_655
Ni2 Al1 Ce1 89.047(15) 1_655 7_655
Ru1 Al1 Ce1 58.32(4) 3_545 7_655
Ni1 Al1 Ce1 58.32(4) 3_545 7_655
Ni1 Al1 Ce1 58.32(4) . 7_655
Al1 Al1 Ce1 131.83(2) 7_765 7_655
Al1 Al1 Ce1 131.83(2) 3_645 7_655
Ni2 Al1 Ce1 89.047(16) 1_656 7_656
Ni2 Al1 Ce1 168.33(7) 1_655 7_656
Ru1 Al1 Ce1 58.32(4) 3_545 7_656
Ni1 Al1 Ce1 58.32(4) 3_545 7_656
Ni1 Al1 Ce1 58.32(4) . 7_656
Al1 Al1 Ce1 131.83(2) 7_765 7_656
Al1 Al1 Ce1 131.83(2) 3_645 7_656
Ce1 Al1 Ce1 79.29(6) 7_655 7_656
Ni2 Al1 Ce1 59.322(14) 1_656 5_666
Ni2 Al1 Ce1 117.15(5) 1_655 5_666
Ru1 Al1 Ce1 127.08(6) 3_545 5_666
Ni1 Al1 Ce1 127.08(6) 3_545 5_666
Ni1 Al1 Ce1 57.042(12) . 5_666
Al1 Al1 Ce1 64.57(4) 7_765 5_666
Al1 Al1 Ce1 110.78(4) 3_645 5_666
Ce1 Al1 Ce1 115.35(5) 7_655 5_666
Ce1 Al1 Ce1 68.79(2) 7_656 5_666
Ni2 Al1 Ce1 117.15(5) 1_656 1_545
Ni2 Al1 Ce1 59.322(14) 1_655 1_545
Ru1 Al1 Ce1 57.042(12) 3_545 1_545
Ni1 Al1 Ce1 57.042(12) 3_545 1_545
Ni1 Al1 Ce1 127.07(6) . 1_545
Al1 Al1 Ce1 110.78(4) 7_765 1_545
Al1 Al1 Ce1 64.57(4) 3_645 1_545
Ce1 Al1 Ce1 68.79(2) 7_655 1_545
Ce1 Al1 Ce1 115.35(5) 7_656 1_545
Ce1 Al1 Ce1 175.06(9) 5_666 1_545

loop_
_geom_bond_atom_site_label_1
_geom_bond_atom_site_label_2
_geom_bond_distance
_geom_bond_site_symmetry_2
Ce1 Ru1 2.89961(11) 3_554
Ce1 Ru1 2.89961(11) 1_554
Ce1 Ni1 2.89961(11) 3_554
Ce1 Ni1 2.89961(11) 1_554
Ce1 Ru1 2.89961(11) 3
Ce1 Ni1 2.89961(11) 3
Ce1 Ni1 2.89963(11) .
Ce1 Ni2 2.9417(4) 1_665
Ce1 Al1 3.1529(19) 7_664
Ce1 Al1 3.1529(19) 7_665
Ce1 Al1 3.2490(3) 3_655
Ni1 Al1 2.7554(17) .
Ni1 Al1 2.7554(17) 3_655
Ni1 Al1 2.7554(17) 7_665
Ni1 Ce1 2.89963(12) 7_655
Ni1 Ce1 2.89963(11) 5_666
Ni1 Ce1 2.89963(11) 5_665
Ni1 Ce1 2.89963(12) 7_656
Ni1 Ce1 2.89963(11) 1_556
Ni2 Al1 2.5771(16) 7_665
Ni2 Al1 2.5771(16) 3_544
Ni2 Al1 2.5771(16) 1_454
Ni2 Al1 2.5771(16) 3_545
Ni2 Al1 2.5771(16) 1_455
Ni2 Al1 2.5771(16) 7_664
Ni2 Ce1 2.9417(4) 1_445
Ni2 Ce1 2.9417(4) 7_655
Ni2 Ce1 2.9417(4) 5_565
Al1 Ni2 2.5771(16) 1_656
Al1 Ni2 2.5771(16) 1_655
Al1 Ru1 2.7554(17) 3_545
Al1 Ni1 2.7554(17) 3_545
Al1 Al1 2.790(4) 7_765
Al1 Al1 2.790(4) 3_645
Al1 Ce1 3.1529(19) 7_655
Al1 Ce1 3.1529(19) 7_656
Al1 Ce1 3.2490(3) 5_666
Al1 Ce1 3.2490(3) 1_545
